data_4510833
loop_
_publ_author_name
'Yang, Jin'
'Hu, Ting'
'Mak, Thomas C. W.'

_publ_section_title
;
 Flexible Bis(imidazole) Mediated Assembly of Silver(I)--Organic
 Frameworks with Ethynide and Trifluoroacetate Ligands
;
_journal_issue 6
_journal_name_full 'Crystal Growth &amp; Design'
_journal_page_first 2990
_journal_paper_doi 10.1021/cg500271f
_journal_volume 14
_journal_year 2014
_chemical_formula_sum 'C32 H30 Ag6 F12 N4 O11'
_chemical_formula_weight 1521.82
_chemical_name_systematic
;
 ?
;
_space_group_IT_number 2
_symmetry_cell_setting triclinic
_symmetry_space_group_name_Hall '-P 1'
_symmetry_space_group_name_H-M 'P -1'
_atom_sites_solution_hydrogens geom
_atom_sites_solution_primary direct
_atom_sites_solution_secondary difmap
_audit_creation_method SHELXL-97
_cell_angle_alpha 70.860(2)
_cell_angle_beta 88.158(2)
_cell_angle_gamma 73.630(2)
_cell_formula_units_Z 2
_cell_length_a 12.7745(14)
_cell_length_b 14.1800(15)
_cell_length_c 14.5221(16)
_cell_measurement_temperature 293(2)
_cell_measurement_theta_max 25.03
_cell_measurement_theta_min 1.78
_cell_volume 2379.1(4)
_computing_cell_refinement 'SAINT(Bruker, 2001)'
_computing_data_collection 'APEX2(Bruker, 2003)'
_computing_data_reduction 'APEX2(Bruker, 2003)'
_computing_structure_refinement 'SHELXL-97 (Sheldrick, 1997)'
_computing_structure_solution 'SHELXS-97 (Sheldrick, 1990)'
_diffrn_ambient_temperature 293(2)
_diffrn_measured_fraction_theta_full 0.993
_diffrn_measured_fraction_theta_max 0.993
_diffrn_radiation_monochromator graphite
_diffrn_radiation_source 'fine-focus sealed tube'
_diffrn_radiation_type MoK\a
_diffrn_radiation_wavelength 0.71073
_diffrn_reflns_av_R_equivalents 0.0699
_diffrn_reflns_av_sigmaI/netI 0.0735
_diffrn_reflns_limit_h_max 15
_diffrn_reflns_limit_h_min -15
_diffrn_reflns_limit_k_max 16
_diffrn_reflns_limit_k_min -16
_diffrn_reflns_limit_l_max 16
_diffrn_reflns_limit_l_min -17
_diffrn_reflns_number 27199
_diffrn_reflns_theta_full 25.00
_diffrn_reflns_theta_max 25.03
_diffrn_reflns_theta_min 1.78
_exptl_absorpt_coefficient_mu 2.522
_exptl_absorpt_correction_T_max 0.7006
_exptl_absorpt_correction_T_min 0.5042
_exptl_absorpt_correction_type multi-scan
_exptl_absorpt_process_details SADABS
_exptl_crystal_colour 'pale yellow'
_exptl_crystal_density_diffrn 2.124
_exptl_crystal_density_method 'not measured'
_exptl_crystal_description block
_exptl_crystal_F_000 1456
_exptl_crystal_size_max 0.24
_exptl_crystal_size_mid 0.21
_exptl_crystal_size_min 0.16
_refine_diff_density_max 2.071
_refine_diff_density_min -1.949
_refine_diff_density_rms 0.399
_refine_ls_extinction_method none
_refine_ls_goodness_of_fit_ref 1.105
_refine_ls_hydrogen_treatment mixed
_refine_ls_matrix_type full
_refine_ls_number_parameters 667
_refine_ls_number_reflns 8356
_refine_ls_number_restraints 12
_refine_ls_restrained_S_all 1.105
_refine_ls_R_factor_all 0.1038
_refine_ls_R_factor_gt 0.1001
_refine_ls_shift/su_max 0.001
_refine_ls_shift/su_mean 0.000
_refine_ls_structure_factor_coef Fsqd
_refine_ls_weighting_details 'calc w=1/[\s^2^(Fo^2^)+(0.2000P)^2^+0.0000P] where P=(Fo^2^+2Fc^2^)/3'
_refine_ls_weighting_scheme calc
_refine_ls_wR_factor_gt 0.2396
_refine_ls_wR_factor_ref 0.2482
_reflns_number_gt 7488
_reflns_number_total 8356
_reflns_threshold_expression >2sigma(I)
_cod_data_source_file cg500271f_si_002.cif
_cod_data_source_block 4
_cod_depositor_comments
;
The following automatic conversions were performed:

'_symmetry_cell_setting' value 'Triclinic' changed to 'triclinic'
according to
/usr/data/users/saulius/crontab/automatic-downloads/rss-feeds/ACS/lib/dictionaries/cif_core.dic
dictionary named 'cif_core.dic' version 2.4.2 from 2011-04-26.

Automatic conversion script
Id: cif_fix_values 2281 2013-09-26 08:29:07Z andrius 

 Adding full bibliography for 4510825--4510834.cif.
;
_cod_database_code 4510833

loop_
_symmetry_equiv_pos_as_xyz
'x, y, z'
'-x, -y, -z'

loop_
_atom_site_label
_atom_site_type_symbol
_atom_site_fract_x
_atom_site_fract_y
_atom_site_fract_z
_atom_site_U_iso_or_equiv
_atom_site_adp_type
_atom_site_occupancy
_atom_site_symmetry_multiplicity
_atom_site_calc_flag
_atom_site_refinement_flags
C1 C 0.5467(6) 0.1032(5) 0.5376(5) 0.0328(15) Uani 1 1 d .
C2 C 0.5696(6) 0.0674(5) 0.6256(6) 0.0349(16) Uani 1 1 d .
C3 C 0.5968(8) 0.0296(6) 0.7304(5) 0.0418(18) Uani 1 1 d .
C4 C 0.5399(9) 0.0838(7) 0.7877(6) 0.051(2) Uani 1 1 d .
H4 H 0.4822 0.1435 0.7602 0.061 Uiso 1 1 calc R
C5 C 0.5688(12) 0.0493(10) 0.8869(7) 0.072(3) Uani 1 1 d .
H5 H 0.5317 0.0880 0.9249 0.087 Uiso 1 1 calc R
C6 C 0.6491(14) -0.0386(10) 0.9296(8) 0.091(5) Uani 1 1 d .
H6 H 0.6636 -0.0631 0.9970 0.110 Uiso 1 1 calc R
C7 C 0.7111(13) -0.0934(9) 0.8713(8) 0.092(5) Uani 1 1 d .
H7 H 0.7692 -0.1526 0.8995 0.111 Uiso 1 1 calc R
C8 C 0.6845(10) -0.0582(8) 0.7715(7) 0.062(3) Uani 1 1 d .
H8 H 0.7254 -0.0933 0.7323 0.074 Uiso 1 1 calc R
C9 C 0.4141(6) 0.4034(5) 0.5494(5) 0.0304(15) Uani 1 1 d .
C10 C 0.3207(6) 0.4563(5) 0.5223(5) 0.0316(15) Uani 1 1 d .
C11 C 0.2081(6) 0.5187(5) 0.4968(6) 0.0348(16) Uani 1 1 d .
C12 C 0.1652(6) 0.5625(6) 0.4012(6) 0.0412(18) Uani 1 1 d .
H12 H 0.2091 0.5518 0.3511 0.049 Uiso 1 1 calc R
C13 C 0.0578(7) 0.6221(7) 0.3797(8) 0.052(2) Uani 1 1 d .
H13 H 0.0294 0.6514 0.3152 0.063 Uiso 1 1 calc R
C14 C -0.0074(7) 0.6383(7) 0.4531(9) 0.059(3) Uani 1 1 d .
H14 H -0.0802 0.6777 0.4376 0.070 Uiso 1 1 calc R
C15 C 0.0322(7) 0.5976(8) 0.5490(9) 0.056(2) Uani 1 1 d .
H15 H -0.0126 0.6107 0.5978 0.067 Uiso 1 1 calc R
C16 C 0.1412(6) 0.5361(6) 0.5723(6) 0.0413(18) Uani 1 1 d .
H16 H 0.1692 0.5070 0.6370 0.050 Uiso 1 1 calc R
C17 C 0.8140(6) 0.2164(5) 0.5425(6) 0.0335(16) Uani 1 1 d .
H17 H 0.7987 0.2553 0.4766 0.040 Uiso 1 1 calc R
C18 C 0.7955(7) 0.1530(7) 0.6956(7) 0.0456(19) Uani 1 1 d .
H18 H 0.7651 0.1401 0.7559 0.055 Uiso 1 1 calc R
C19 C 0.8991(7) 0.1063(7) 0.6789(7) 0.051(2) Uani 1 1 d .
H19 H 0.9521 0.0555 0.7252 0.061 Uiso 1 1 calc R
C20 C 1.0089(6) 0.1236(6) 0.5269(7) 0.0434(19) Uani 1 1 d .
H20A H 1.0691 0.1361 0.5554 0.052 Uiso 1 1 calc R
H20B H 0.9943 0.1705 0.4599 0.052 Uiso 1 1 calc R
C21 C 1.0428(6) 0.0119(7) 0.5269(8) 0.051(2) Uani 1 1 d .
H21A H 1.0547 -0.0351 0.5939 0.061 Uiso 1 1 calc R
H21B H 1.1115 -0.0010 0.4962 0.061 Uiso 1 1 calc R
C22 C 0.5344(8) 0.1774(7) 0.1691(7) 0.053(2) Uani 1 1 d .
H22 H 0.5769 0.1086 0.1838 0.064 Uiso 1 1 calc R
C23 C 0.4962(9) 0.2451(7) 0.0771(6) 0.052(2) Uani 1 1 d .
H23 H 0.5091 0.2323 0.0183 0.063 Uiso 1 1 calc R
C24 C 0.4408(6) 0.3217(6) 0.1850(5) 0.0340(16) Uani 1 1 d .
H24 H 0.4071 0.3724 0.2125 0.041 Uiso 1 1 calc R
C25 C 0.3845(7) 0.4332(7) 0.0124(6) 0.047(2) Uani 1 1 d .
H25A H 0.3304 0.4781 0.0396 0.056 Uiso 1 1 calc R
H25B H 0.3470 0.4189 -0.0363 0.056 Uiso 1 1 calc R
C26 C 0.4660(8) 0.4894(7) -0.0365(6) 0.048(2) Uani 1 1 d .
H26A H 0.4272 0.5552 -0.0848 0.058 Uiso 1 1 calc R
H26B H 0.5150 0.4480 -0.0703 0.058 Uiso 1 1 calc R
C27 C 0.2355(7) 0.2775(7) 0.3510(6) 0.0419(18) Uani 1 1 d .
C28 C 0.1616(8) 0.3368(8) 0.2572(7) 0.056(2) Uani 1 1 d .
C29 C 0.2630(6) 0.1020(6) 0.6789(6) 0.0386(17) Uani 1 1 d .
C30 C 0.2025(6) 0.0723(6) 0.7743(6) 0.0389(17) Uani 1 1 d .
C31 C 0.3283(6) 0.6178(6) 0.7132(6) 0.0378(17) Uani 1 1 d .
C32 C 0.2418(7) 0.7034(7) 0.7388(6) 0.0426(18) Uani 1 1 d .
C33 C 0.6440(7) 0.3556(7) 0.8125(6) 0.0421(18) Uani 1 1 d .
C34 C 0.7446(9) 0.3028(8) 0.8858(7) 0.059(3) Uani 1 1 d .
N1 N 0.7440(5) 0.2211(5) 0.6102(5) 0.0356(14) Uani 1 1 d .
N2 N 0.9110(5) 0.1476(5) 0.5815(5) 0.0383(14) Uani 1 1 d .
N3 N 0.5006(5) 0.2263(5) 0.2350(5) 0.0384(14) Uani 1 1 d .
N4 N 0.4354(5) 0.3352(5) 0.0900(4) 0.0358(14) Uani 1 1 d .
O1 O 0.2880(5) 0.3264(4) 0.3785(4) 0.0496(14) Uani 1 1 d .
O2 O 0.2333(5) 0.1852(5) 0.3892(4) 0.0485(14) Uani 1 1 d .
O3 O 0.2766(5) 0.1915(4) 0.6556(4) 0.0451(13) Uani 1 1 d .
O4 O 0.2902(6) 0.0354(5) 0.6382(4) 0.0488(14) Uani 1 1 d .
O5 O 0.3863(5) 0.6482(4) 0.6444(4) 0.0447(13) Uani 1 1 d .
O6 O 0.3272(5) 0.5282(4) 0.7590(4) 0.0453(13) Uani 1 1 d .
O7 O 0.6401(5) 0.4431(5) 0.7563(4) 0.0489(14) Uani 1 1 d .
O8 O 0.5807(6) 0.3027(5) 0.8188(5) 0.0560(16) Uani 1 1 d .
O1W O 0.3036(8) 0.2863(8) 0.7898(7) 0.089(3) Uani 1 1 d .
O2W O 1.0466(17) 0.202(2) 1.0064(18) 0.125(8) Uani 0.50 1 d P
O3W O 0.990(3) 0.200(3) 1.096(3) 0.089(11) Uani 0.25 1 d P
O4W O 1.051(4) 0.018(5) 1.017(3) 0.114(17) Uani 0.25 1 d P
O5W O 1.088(14) 0.041(8) 1.109(12) 0.47(12) Uani 0.25 1 d P
O6W O 0.167(2) 0.327(2) 0.9216(18) 0.054(6) Uani 0.25 1 d PU
O7W O 0.156(3) 0.428(3) 0.849(2) 0.071(8) Uani 0.25 1 d P
O8W O 0.100(3) 0.434(3) 0.913(2) 0.091(12) Uani 0.25 1 d P
F1 F 0.1397(8) 0.4390(5) 0.2335(6) 0.107(3) Uani 1 1 d .
F2 F 0.0668(5) 0.3152(7) 0.2619(5) 0.085(2) Uani 1 1 d .
F3 F 0.2078(5) 0.3136(6) 0.1820(4) 0.0737(18) Uani 1 1 d .
F4 F 0.1621(5) -0.0062(4) 0.7822(4) 0.0618(14) Uani 1 1 d .
F5 F 0.2716(5) 0.0431(6) 0.8516(4) 0.0701(17) Uani 1 1 d .
F6 F 0.1185(5) 0.1503(5) 0.7788(5) 0.079(2) Uani 1 1 d .
F7 F 0.2554(9) 0.6990(8) 0.8290(7) 0.068(3) Uani 0.75 1 d P
F7' F 0.214(3) 0.666(3) 0.837(2) 0.066(8) Uani 0.25 1 d PU
F8 F 0.2466(5) 0.8007(5) 0.6870(6) 0.0767(18) Uani 1 1 d .
F9 F 0.1417(4) 0.7071(5) 0.7114(5) 0.0749(18) Uani 1 1 d .
F10 F 0.8355(7) 0.2937(10) 0.8447(7) 0.137(4) Uani 1 1 d .
F11 F 0.7563(9) 0.2038(7) 0.9325(8) 0.141(4) Uani 1 1 d .
F12 F 0.7219(17) 0.321(2) 0.9637(12) 0.100(8) Uani 0.50 1 d P
F12' F 0.7613(16) 0.3560(17) 0.939(2) 0.140(13) Uani 0.50 1 d P
Ag1 Ag 0.37743(5) 0.05693(4) 0.49154(4) 0.0369(2) Uani 1 1 d .
Ag2 Ag 0.53222(5) 0.16917(4) 0.38830(4) 0.0335(2) Uani 1 1 d .
Ag3 Ag 0.38929(5) 0.24682(4) 0.52866(4) 0.0355(2) Uani 1 1 d .
Ag4 Ag 0.57744(4) 0.31207(4) 0.58077(4) 0.0328(2) Uani 1 1 d .
Ag5 Ag 0.42368(6) 0.38225(5) 0.71643(5) 0.0465(2) Uani 1 1 d .
Ag6 Ag 0.53858(6) 0.53124(5) 0.61184(5) 0.0523(3) Uani 1 1 d .

loop_
_atom_site_aniso_label
_atom_site_aniso_U_11
_atom_site_aniso_U_22
_atom_site_aniso_U_33
_atom_site_aniso_U_23
_atom_site_aniso_U_13
_atom_site_aniso_U_12
C1 0.035(4) 0.024(3) 0.037(4) -0.007(3) -0.002(3) -0.007(3)
C2 0.038(4) 0.030(4) 0.041(4) -0.015(3) 0.002(3) -0.013(3)
C3 0.067(5) 0.038(4) 0.026(4) -0.011(3) -0.006(3) -0.021(4)
C4 0.074(6) 0.047(5) 0.042(5) -0.021(4) 0.006(4) -0.026(4)
C5 0.122(10) 0.074(7) 0.028(5) -0.018(5) 0.003(5) -0.039(7)
C6 0.164(14) 0.070(8) 0.045(6) -0.021(6) -0.023(7) -0.035(8)
C7 0.142(12) 0.061(7) 0.046(6) -0.001(5) -0.050(7) 0.001(7)
C8 0.081(7) 0.050(5) 0.044(5) -0.009(4) -0.020(5) -0.008(5)
C9 0.033(4) 0.022(3) 0.037(4) -0.011(3) 0.006(3) -0.008(3)
C10 0.036(4) 0.028(3) 0.036(4) -0.019(3) 0.010(3) -0.010(3)
C11 0.030(4) 0.026(3) 0.053(5) -0.018(3) 0.005(3) -0.011(3)
C12 0.030(4) 0.041(4) 0.048(5) -0.010(4) 0.002(3) -0.008(3)
C13 0.044(5) 0.046(5) 0.068(6) -0.020(4) -0.009(4) -0.013(4)
C14 0.026(4) 0.038(4) 0.112(9) -0.032(5) 0.008(5) -0.001(3)
C15 0.039(5) 0.056(5) 0.087(7) -0.043(5) 0.019(5) -0.015(4)
C16 0.035(4) 0.043(4) 0.051(5) -0.023(4) 0.008(4) -0.009(3)
C17 0.028(4) 0.029(4) 0.046(4) -0.020(3) -0.003(3) -0.003(3)
C18 0.035(4) 0.052(5) 0.055(5) -0.023(4) 0.003(4) -0.014(4)
C19 0.035(4) 0.049(5) 0.054(5) -0.007(4) -0.013(4) -0.001(4)
C20 0.031(4) 0.041(4) 0.064(5) -0.028(4) 0.002(4) -0.006(3)
C21 0.024(4) 0.054(5) 0.077(6) -0.040(5) -0.005(4) 0.005(3)
C22 0.068(6) 0.036(4) 0.052(5) -0.013(4) 0.012(4) -0.012(4)
C23 0.084(7) 0.044(5) 0.037(4) -0.016(4) 0.012(4) -0.028(5)
C24 0.034(4) 0.034(4) 0.028(4) -0.001(3) 0.005(3) -0.012(3)
C25 0.045(5) 0.053(5) 0.031(4) 0.005(4) -0.016(3) -0.016(4)
C26 0.056(5) 0.051(5) 0.031(4) 0.003(4) -0.001(4) -0.024(4)
C27 0.041(4) 0.053(5) 0.034(4) -0.020(4) 0.012(3) -0.011(4)
C28 0.046(5) 0.060(6) 0.050(5) -0.015(5) 0.004(4) -0.002(4)
C29 0.036(4) 0.043(4) 0.031(4) -0.002(3) 0.003(3) -0.013(3)
C30 0.038(4) 0.036(4) 0.036(4) -0.001(3) 0.007(3) -0.013(3)
C31 0.038(4) 0.032(4) 0.043(4) -0.013(3) -0.005(3) -0.008(3)
C32 0.037(4) 0.052(5) 0.048(5) -0.027(4) 0.006(4) -0.014(4)
C33 0.042(4) 0.050(5) 0.032(4) -0.016(4) 0.001(3) -0.008(4)
C34 0.064(6) 0.057(6) 0.042(5) -0.014(4) -0.009(4) 0.006(5)
N1 0.025(3) 0.038(3) 0.047(4) -0.019(3) -0.004(3) -0.007(2)
N2 0.030(3) 0.034(3) 0.049(4) -0.017(3) -0.003(3) -0.002(2)
N3 0.040(4) 0.038(3) 0.030(3) -0.004(3) 0.003(3) -0.009(3)
N4 0.046(4) 0.031(3) 0.027(3) -0.002(2) 0.002(3) -0.015(3)
O1 0.060(4) 0.039(3) 0.046(3) -0.011(3) -0.007(3) -0.011(3)
O2 0.051(4) 0.042(3) 0.048(3) -0.006(3) -0.003(3) -0.017(3)
O3 0.050(3) 0.042(3) 0.048(3) -0.016(3) 0.010(3) -0.019(3)
O4 0.069(4) 0.043(3) 0.040(3) -0.019(3) 0.011(3) -0.019(3)
O5 0.047(3) 0.038(3) 0.047(3) -0.014(3) 0.007(3) -0.010(2)
O6 0.051(3) 0.044(3) 0.040(3) -0.019(3) 0.008(3) -0.008(3)
O7 0.053(4) 0.049(3) 0.037(3) -0.001(3) -0.001(3) -0.017(3)
O8 0.068(4) 0.044(3) 0.051(4) -0.011(3) -0.009(3) -0.015(3)
O1W 0.113(7) 0.101(6) 0.107(7) -0.073(6) 0.063(6) -0.076(6)
O2W 0.072(13) 0.16(2) 0.119(18) -0.018(16) 0.012(12) -0.036(14)
O3W 0.12(3) 0.07(2) 0.09(2) -0.038(18) 0.03(2) -0.03(2)
O4W 0.12(3) 0.21(5) 0.08(2) -0.07(3) 0.01(2) -0.11(3)
O5W 0.7(3) 0.17(8) 0.5(2) 0.09(11) 0.0(2) -0.30(14)
O6W 0.053(9) 0.058(10) 0.047(9) -0.022(8) 0.026(8) -0.006(7)
O7W 0.069(19) 0.09(2) 0.073(19) -0.056(18) 0.037(16) -0.025(16)
O8W 0.061(19) 0.07(2) 0.07(2) 0.016(16) 0.001(16) 0.038(16)
F1 0.143(7) 0.053(4) 0.097(6) 0.004(4) -0.054(5) -0.009(4)
F2 0.045(3) 0.133(6) 0.065(4) -0.012(4) -0.010(3) -0.033(4)
F3 0.061(4) 0.110(5) 0.036(3) -0.018(3) 0.002(2) -0.008(3)
F4 0.073(4) 0.063(3) 0.057(3) -0.016(3) 0.019(3) -0.037(3)
F5 0.070(4) 0.111(5) 0.031(3) -0.020(3) 0.002(2) -0.032(3)
F6 0.072(4) 0.061(4) 0.088(5) -0.017(3) 0.048(4) -0.009(3)
F7 0.072(6) 0.076(6) 0.047(5) -0.036(5) 0.000(4) 0.009(5)
F7' 0.072(12) 0.070(12) 0.049(11) -0.024(8) 0.006(8) -0.004(8)
F8 0.063(4) 0.049(3) 0.112(5) -0.033(3) 0.013(3) 0.000(3)
F9 0.036(3) 0.086(4) 0.109(5) -0.046(4) 0.007(3) -0.010(3)
F10 0.066(5) 0.196(11) 0.085(6) -0.001(6) -0.020(4) 0.009(6)
F11 0.133(8) 0.088(6) 0.143(9) 0.027(6) -0.068(7) -0.013(6)
F12 0.086(13) 0.17(2) 0.041(7) -0.043(10) -0.020(7) -0.018(12)
F12' 0.083(13) 0.108(14) 0.25(3) -0.143(19) -0.106(16) 0.059(11)
Ag1 0.0414(4) 0.0291(3) 0.0402(4) -0.0125(3) 0.0068(3) -0.0095(3)
Ag2 0.0378(4) 0.0303(3) 0.0271(4) -0.0020(3) 0.0022(2) -0.0107(3)
Ag3 0.0402(4) 0.0285(4) 0.0397(4) -0.0132(3) 0.0035(3) -0.0108(3)
Ag4 0.0252(3) 0.0313(4) 0.0406(4) -0.0145(3) 0.0013(3) -0.0030(2)
Ag5 0.0500(4) 0.0515(4) 0.0449(4) -0.0226(3) 0.0082(3) -0.0181(3)
Ag6 0.0518(4) 0.0497(4) 0.0356(4) -0.0035(3) 0.0134(3) 0.0020(3)

loop_
_atom_type_symbol
_atom_type_description
_atom_type_scat_dispersion_real
_atom_type_scat_dispersion_imag
_atom_type_scat_source
C C 0.0033 0.0016 'International Tables Vol C Tables 4.2.6.8 and 6.1.1.4'
H H 0.0000 0.0000 'International Tables Vol C Tables 4.2.6.8 and 6.1.1.4'
N N 0.0061 0.0033 'International Tables Vol C Tables 4.2.6.8 and 6.1.1.4'
O O 0.0106 0.0060 'International Tables Vol C Tables 4.2.6.8 and 6.1.1.4'
F F 0.0171 0.0103 'International Tables Vol C Tables 4.2.6.8 and 6.1.1.4'
Ag Ag -0.8971 1.1015 'International Tables Vol C Tables 4.2.6.8 and 6.1.1.4'

loop_
_geom_angle_atom_site_label_1
_geom_angle_atom_site_label_2
_geom_angle_atom_site_label_3
_geom_angle
_geom_angle_site_symmetry_1
_geom_angle_site_symmetry_3
C2 C1 Ag2 170.5(6) . .
C2 C1 Ag1 95.5(5) . 2_656
Ag2 C1 Ag1 85.2(3) . 2_656
C2 C1 Ag3 100.6(5) . .
Ag2 C1 Ag3 83.3(2) . .
Ag1 C1 Ag3 148.2(3) 2_656 .
C2 C1 Ag1 111.5(5) . .
Ag2 C1 Ag1 77.9(2) . .
Ag1 C1 Ag1 76.1(2) 2_656 .
Ag3 C1 Ag1 72.6(2) . .
C1 C2 C3 177.4(7) . .
C4 C3 C8 119.9(8) . .
C4 C3 C2 120.0(8) . .
C8 C3 C2 120.0(8) . .
C3 C4 C5 119.7(10) . .
C3 C4 H4 120.2 . .
C5 C4 H4 120.2 . .
C6 C5 C4 121.7(11) . .
C6 C5 H5 119.1 . .
C4 C5 H5 119.1 . .
C5 C6 C7 119.4(10) . .
C5 C6 H6 120.3 . .
C7 C6 H6 120.3 . .
C8 C7 C6 119.3(11) . .
C8 C7 H7 120.3 . .
C6 C7 H7 120.3 . .
C7 C8 C3 119.9(11) . .
C7 C8 H8 120.1 . .
C3 C8 H8 120.1 . .
C10 C9 Ag4 173.8(6) . .
C10 C9 Ag5 103.4(5) . .
Ag4 C9 Ag5 82.8(2) . .
C10 C9 Ag6 88.0(5) . 2_666
Ag4 C9 Ag6 86.5(2) . 2_666
Ag5 C9 Ag6 152.8(3) . 2_666
C10 C9 Ag3 95.0(5) . .
Ag4 C9 Ag3 82.6(2) . .
Ag5 C9 Ag3 109.5(3) . .
Ag6 C9 Ag3 93.7(2) 2_666 .
C9 C10 C11 176.1(8) . .
C9 C10 Ag6 64.2(5) . 2_666
C11 C10 Ag6 119.4(5) . 2_666
C12 C11 C16 119.5(7) . .
C12 C11 C10 121.9(7) . .
C16 C11 C10 118.5(7) . .
C13 C12 C11 120.3(8) . .
C13 C12 H12 119.9 . .
C11 C12 H12 119.9 . .
C14 C13 C12 120.3(9) . .
C14 C13 H13 119.9 . .
C12 C13 H13 119.9 . .
C13 C14 C15 121.4(8) . .
C13 C14 H14 119.3 . .
C15 C14 H14 119.3 . .
C14 C15 C16 119.1(9) . .
C14 C15 H15 120.4 . .
C16 C15 H15 120.4 . .
C15 C16 C11 119.4(8) . .
C15 C16 H16 120.3 . .
C11 C16 H16 120.3 . .
N1 C17 N2 110.8(7) . .
N1 C17 H17 124.6 . .
N2 C17 H17 124.6 . .
N1 C18 C19 108.6(8) . .
N1 C18 H18 125.7 . .
C19 C18 H18 125.7 . .
C18 C19 N2 107.1(8) . .
C18 C19 H19 126.4 . .
N2 C19 H19 126.4 . .
N2 C20 C21 113.1(7) . .
N2 C20 H20A 109.0 . .
C21 C20 H20A 109.0 . .
N2 C20 H20B 109.0 . .
C21 C20 H20B 109.0 . .
H20A C20 H20B 107.8 . .
C20 C21 C21 112.8(9) . 2_756
C20 C21 H21A 109.0 . .
C21 C21 H21A 109.0 2_756 .
C20 C21 H21B 109.0 . .
C21 C21 H21B 109.0 2_756 .
H21A C21 H21B 107.8 . .
N3 C22 C23 109.3(8) . .
N3 C22 H22 125.3 . .
C23 C22 H22 125.3 . .
N4 C23 C22 105.5(7) . .
N4 C23 H23 127.3 . .
C22 C23 H23 127.3 . .
N3 C24 N4 110.8(7) . .
N3 C24 H24 124.6 . .
N4 C24 H24 124.6 . .
N4 C25 C26 112.8(7) . .
N4 C25 H25A 109.0 . .
C26 C25 H25A 109.0 . .
N4 C25 H25B 109.0 . .
C26 C25 H25B 109.0 . .
H25A C25 H25B 107.8 . .
C25 C26 C26 112.7(9) . 2_665
C25 C26 H26A 109.1 . .
C26 C26 H26A 109.1 2_665 .
C25 C26 H26B 109.1 . .
C26 C26 H26B 109.1 2_665 .
H26A C26 H26B 107.8 . .
O1 C27 O2 129.5(8) . .
O1 C27 C28 116.8(8) . .
O2 C27 C28 113.7(8) . .
F3 C28 F1 105.9(9) . .
F3 C28 F2 105.9(8) . .
F1 C28 F2 107.3(9) . .
F3 C28 C27 111.4(7) . .
F1 C28 C27 112.7(8) . .
F2 C28 C27 113.0(8) . .
O4 C29 O3 130.2(7) . .
O4 C29 C30 116.0(7) . .
O3 C29 C30 113.8(7) . .
F6 C30 F4 105.9(7) . .
F6 C30 F5 108.9(8) . .
F4 C30 F5 107.3(7) . .
F6 C30 C29 112.4(6) . .
F4 C30 C29 112.3(7) . .
F5 C30 C29 109.9(6) . .
O6 C31 O5 128.5(7) . .
O6 C31 C32 115.2(7) . .
O5 C31 C32 116.1(7) . .
F7 C32 F9 115.4(9) . .
F7 C32 F8 102.7(8) . .
F9 C32 F8 101.7(7) . .
F7 C32 F7' 32.7(12) . .
F9 C32 F7' 87.7(15) . .
F8 C32 F7' 127.8(15) . .
F7 C32 C31 112.5(8) . .
F9 C32 C31 110.6(6) . .
F8 C32 C31 113.1(7) . .
F7' C32 C31 110.8(15) . .
O7 C33 O8 130.2(8) . .
O7 C33 C34 115.2(8) . .
O8 C33 C34 114.6(8) . .
F12 C34 F10 128.8(14) . .
F12 C34 F12' 36.5(16) . .
F10 C34 F12' 98.0(16) . .
F12 C34 F11 89.1(14) . .
F10 C34 F11 98.4(10) . .
F12' C34 F11 115.4(16) . .
F12 C34 C33 109.6(12) . .
F10 C34 C33 113.2(8) . .
F12' C34 C33 115.9(11) . .
F11 C34 C33 113.4(9) . .
C17 N1 C18 107.2(6) . .
C17 N1 Ag4 123.9(5) . .
C18 N1 Ag4 128.7(6) . .
C17 N2 C19 106.3(7) . .
C17 N2 C20 125.4(7) . .
C19 N2 C20 128.3(7) . .
C24 N3 C22 106.4(7) . .
C24 N3 Ag2 124.3(5) . .
C22 N3 Ag2 129.2(6) . .
C24 N4 C23 107.9(7) . .
C24 N4 C25 125.8(7) . .
C23 N4 C25 125.9(7) . .
C27 O1 Ag3 118.9(5) . .
C27 O2 Ag1 122.2(5) . .
C29 O3 Ag3 121.1(5) . .
C29 O4 Ag1 124.6(5) . .
C31 O5 Ag6 120.7(5) . .
C31 O6 Ag5 123.6(5) . .
C33 O7 Ag6 127.6(6) . .
C33 O8 Ag5 115.9(5) . .
O5W O4W O4W 138(7) . 2_757
O7W O6W O8W 47.0(17) . .
O8W O7W O6W 68(2) . .
O7W O8W O6W 65(2) . .
F7' F7 C32 82(3) . .
F7 F7' C32 65(3) . .
F12' F12 C34 76(2) . .
F12 F12' C34 67.7(18) . .
O2 Ag1 O4 97.8(2) . .
O2 Ag1 C1 120.2(2) . 2_656
O4 Ag1 C1 112.4(2) . 2_656
O2 Ag1 C1 120.6(2) . .
O4 Ag1 C1 100.1(2) . .
C1 Ag1 C1 103.9(2) 2_656 .
O2 Ag1 Ag2 90.03(14) . .
O4 Ag1 Ag2 137.58(15) . .
C1 Ag1 Ag2 98.79(17) 2_656 .
C1 Ag1 Ag2 42.82(16) . .
O2 Ag1 Ag3 77.68(15) . .
O4 Ag1 Ag3 80.73(14) . .
C1 Ag1 Ag3 154.07(18) 2_656 .
C1 Ag1 Ag3 50.62(16) . .
Ag2 Ag1 Ag3 60.267(19) . .
O2 Ag1 Ag2 146.73(14) . 2_656
O4 Ag1 Ag2 74.17(15) . 2_656
C1 Ag1 Ag2 42.87(18) 2_656 2_656
C1 Ag1 Ag2 92.66(15) . 2_656
Ag2 Ag1 Ag2 118.00(2) . 2_656
Ag3 Ag1 Ag2 130.52(3) . 2_656
O2 Ag1 Ag1 145.04(16) . 2_656
O4 Ag1 Ag1 116.28(17) . 2_656
C1 Ag1 Ag1 55.19(17) 2_656 2_656
C1 Ag1 Ag1 48.69(16) . 2_656
Ag2 Ag1 Ag1 59.87(2) . 2_656
Ag3 Ag1 Ag1 99.17(3) . 2_656
Ag2 Ag1 Ag1 58.13(2) 2_656 2_656
C1 Ag2 N3 172.0(3) . .
C1 Ag2 Ag1 59.3(2) . .
N3 Ag2 Ag1 112.78(18) . .
C1 Ag2 Ag3 53.4(2) . .
N3 Ag2 Ag3 125.14(18) . .
Ag1 Ag2 Ag3 59.984(19) . .
C1 Ag2 Ag1 51.92(19) . 2_656
N3 Ag2 Ag1 124.75(18) . 2_656
Ag1 Ag2 Ag1 62.00(2) . 2_656
Ag3 Ag2 Ag1 100.42(2) . 2_656
O1 Ag3 O3 110.6(2) . .
O1 Ag3 C1 115.9(2) . .
O3 Ag3 C1 108.8(2) . .
O1 Ag3 C9 97.9(2) . .
O3 Ag3 C9 103.5(2) . .
C1 Ag3 C9 119.2(2) . .
O1 Ag3 Ag1 81.45(14) . .
O3 Ag3 Ag1 81.87(13) . .
C1 Ag3 Ag1 56.81(17) . .
C9 Ag3 Ag1 174.46(17) . .
O1 Ag3 Ag2 74.82(16) . .
O3 Ag3 Ag2 140.49(14) . .
C1 Ag3 Ag2 43.38(18) . .
C9 Ag3 Ag2 114.74(16) . .
Ag1 Ag3 Ag2 59.749(18) . .
O1 Ag3 Ag4 123.48(15) . .
O3 Ag3 Ag4 116.97(14) . .
C1 Ag3 Ag4 75.66(17) . .
C9 Ag3 Ag4 43.71(17) . .
Ag1 Ag3 Ag4 132.47(3) . .
Ag2 Ag3 Ag4 86.45(2) . .
C9 Ag4 N1 179.0(3) . .
C9 Ag4 Ag5 52.3(2) . .
N1 Ag4 Ag5 128.50(18) . .
C9 Ag4 Ag3 53.68(18) . .
N1 Ag4 Ag3 126.68(16) . .
Ag5 Ag4 Ag3 82.22(2) . .
C9 Ag4 Ag6 50.22(19) . 2_666
N1 Ag4 Ag6 128.78(19) . 2_666
Ag5 Ag4 Ag6 99.16(2) . 2_666
Ag3 Ag4 Ag6 70.53(2) . 2_666
C9 Ag4 Ag6 67.52(18) . .
N1 Ag4 Ag6 112.21(16) . .
Ag5 Ag4 Ag6 56.372(19) . .
Ag3 Ag4 Ag6 121.00(2) . .
Ag6 Ag4 Ag6 76.47(3) 2_666 .
O8 Ag5 O1W 104.0(3) . .
O8 Ag5 C9 124.9(2) . .
O1W Ag5 C9 106.8(3) . .
O8 Ag5 O6 106.8(2) . .
O1W Ag5 O6 93.3(3) . .
C9 Ag5 O6 115.7(2) . .
O8 Ag5 Ag6 84.91(16) . .
O1W Ag5 Ag6 170.0(3) . .
C9 Ag5 Ag6 70.70(16) . .
O6 Ag5 Ag6 79.58(15) . .
O8 Ag5 Ag4 80.18(17) . .
O1W Ag5 Ag4 119.49(18) . .
C9 Ag5 Ag4 44.91(17) . .
O6 Ag5 Ag4 144.35(14) . .
Ag6 Ag5 Ag4 66.02(2) . .
O7 Ag6 O5 106.2(2) . .
O7 Ag6 C9 132.7(2) . 2_666
O5 Ag6 C9 110.9(2) . 2_666
O7 Ag6 C10 105.5(2) . 2_666
O5 Ag6 C10 134.8(2) . 2_666
C9 Ag6 C10 27.8(2) 2_666 2_666
O7 Ag6 Ag5 76.36(15) . .
O5 Ag6 Ag5 82.13(14) . .
C9 Ag6 Ag5 136.24(17) 2_666 .
C10 Ag6 Ag5 136.64(15) 2_666 .
O7 Ag6 Ag4 167.41(16) . 2_666
O5 Ag6 Ag4 70.94(15) . 2_666
C9 Ag6 Ag4 43.30(17) 2_666 2_666
C10 Ag6 Ag4 71.06(17) 2_666 2_666
Ag5 Ag6 Ag4 114.72(3) . 2_666
O7 Ag6 Ag4 87.35(17) . .
O5 Ag6 Ag4 133.45(15) . .
C9 Ag6 Ag4 87.86(16) 2_666 .
C10 Ag6 Ag4 79.07(15) 2_666 .
Ag5 Ag6 Ag4 57.61(2) . .
Ag4 Ag6 Ag4 103.53(3) 2_666 .

loop_
_geom_bond_atom_site_label_1
_geom_bond_atom_site_label_2
_geom_bond_distance
_geom_bond_site_symmetry_2
C1 C2 1.221(11) .
C1 Ag2 2.052(7) .
C1 Ag1 2.374(7) 2_656
C1 Ag3 2.397(7) .
C1 Ag1 2.595(7) .
C2 C3 1.455(10) .
C3 C4 1.370(12) .
C3 C8 1.390(14) .
C4 C5 1.387(13) .
C4 H4 0.9300 .
C5 C6 1.342(19) .
C5 H5 0.9300 .
C6 C7 1.41(2) .
C6 H6 0.9300 .
C7 C8 1.388(14) .
C7 H7 0.9300 .
C8 H8 0.9300 .
C9 C10 1.215(10) .
C9 Ag4 2.095(7) .
C9 Ag5 2.347(7) .
C9 Ag6 2.347(7) 2_666
C9 Ag3 2.442(6) .
C10 C11 1.446(10) .
C10 Ag6 2.605(7) 2_666
C11 C12 1.379(11) .
C11 C16 1.412(11) .
C12 C13 1.377(12) .
C12 H12 0.9300 .
C13 C14 1.371(15) .
C13 H13 0.9300 .
C14 C15 1.372(15) .
C14 H14 0.9300 .
C15 C16 1.403(13) .
C15 H15 0.9300 .
C16 H16 0.9300 .
C17 N1 1.312(10) .
C17 N2 1.344(9) .
C17 H17 0.9300 .
C18 N1 1.346(11) .
C18 C19 1.356(13) .
C18 H18 0.9300 .
C19 N2 1.364(12) .
C19 H19 0.9300 .
C20 N2 1.478(10) .
C20 C21 1.519(11) .
C20 H20A 0.9700 .
C20 H20B 0.9700 .
C21 C21 1.535(16) 2_756
C21 H21A 0.9700 .
C21 H21B 0.9700 .
C22 N3 1.350(11) .
C22 C23 1.372(14) .
C22 H22 0.9300 .
C23 N4 1.364(12) .
C23 H23 0.9300 .
C24 N3 1.323(10) .
C24 N4 1.330(9) .
C24 H24 0.9300 .
C25 N4 1.461(10) .
C25 C26 1.507(12) .
C25 H25A 0.9700 .
C25 H25B 0.9700 .
C26 C26 1.544(17) 2_665
C26 H26A 0.9700 .
C26 H26B 0.9700 .
C27 O1 1.246(10) .
C27 O2 1.250(10) .
C27 C28 1.529(13) .
C28 F3 1.318(11) .
C28 F1 1.322(12) .
C28 F2 1.325(12) .
C29 O4 1.236(10) .
C29 O3 1.263(10) .
C29 C30 1.558(11) .
C30 F6 1.324(10) .
C30 F4 1.325(9) .
C30 F5 1.327(10) .
C31 O6 1.229(9) .
C31 O5 1.258(10) .
C31 C32 1.532(11) .
C32 F7 1.306(12) .
C32 F9 1.334(10) .
C32 F8 1.355(11) .
C32 F7' 1.42(3) .
C33 O7 1.229(10) .
C33 O8 1.232(10) .
C33 C34 1.539(12) .
C34 F12 1.25(2) .
C34 F10 1.282(14) .
C34 F12' 1.307(19) .
C34 F11 1.310(14) .
N1 Ag4 2.127(6) .
N3 Ag2 2.113(6) .
O1 Ag3 2.335(6) .
O2 Ag1 2.328(6) .
O3 Ag3 2.367(5) .
O4 Ag1 2.341(6) .
O5 Ag6 2.323(6) .
O6 Ag5 2.353(5) .
O7 Ag6 2.277(6) .
O8 Ag5 2.307(7) .
O1W Ag5 2.337(7) .
O2W O3W 1.46(4) .
O4W O5W 1.59(18) .
O4W O4W 1.67(6) 2_757
O6W O7W 1.45(4) .
O6W O8W 1.49(4) .
O7W O8W 1.17(4) .
F7 F7' 0.77(3) .
F12 F12' 0.80(3) .
Ag1 C1 2.374(7) 2_656
Ag1 Ag2 2.9511(8) .
Ag1 Ag3 2.9582(8) .
Ag1 Ag2 3.0052(8) 2_656
Ag1 Ag1 3.0681(12) 2_656
Ag2 Ag3 2.9665(8) .
Ag2 Ag1 3.0052(8) 2_656
Ag3 Ag4 3.0058(8) .
Ag4 Ag5 2.9435(8) .
Ag4 Ag6 3.0484(9) 2_666
Ag4 Ag6 3.1849(10) .
Ag5 Ag6 2.9025(10) .
Ag6 C9 2.347(7) 2_666
Ag6 C10 2.605(7) 2_666
Ag6 Ag4 3.0484(9) 2_666

loop_
_geom_torsion_atom_site_label_1
_geom_torsion_atom_site_label_2
_geom_torsion_atom_site_label_3
_geom_torsion_atom_site_label_4
_geom_torsion
_geom_torsion_site_symmetry_1
_geom_torsion_site_symmetry_4
Ag2 C1 C2 C3 63(20) . .
Ag1 C1 C2 C3 157(18) 2_656 .
Ag3 C1 C2 C3 -51(19) . .
Ag1 C1 C2 C3 -126(18) . .
C1 C2 C3 C4 45(19) . .
C1 C2 C3 C8 -131(18) . .
C8 C3 C4 C5 -1.4(14) . .
C2 C3 C4 C5 -177.7(9) . .
C3 C4 C5 C6 -2.5(17) . .
C4 C5 C6 C7 5(2) . .
C5 C6 C7 C8 -3(2) . .
C6 C7 C8 C3 -1(2) . .
C4 C3 C8 C7 3.0(16) . .
C2 C3 C8 C7 179.2(10) . .
Ag4 C9 C10 C11 173(7) . .
Ag5 C9 C10 C11 -6(11) . .
Ag6 C9 C10 C11 -161(10) 2_666 .
Ag3 C9 C10 C11 106(10) . .
Ag4 C9 C10 Ag6 -26(5) . 2_666
Ag5 C9 C10 Ag6 155.0(4) . 2_666
Ag3 C9 C10 Ag6 -93.6(3) . 2_666
C9 C10 C11 C12 178(100) . .
Ag6 C10 C11 C12 17.9(9) 2_666 .
C9 C10 C11 C16 -1(11) . .
Ag6 C10 C11 C16 -161.0(5) 2_666 .
C16 C11 C12 C13 -0.6(11) . .
C10 C11 C12 C13 -179.5(7) . .
C11 C12 C13 C14 0.0(13) . .
C12 C13 C14 C15 1.1(13) . .
C13 C14 C15 C16 -1.6(13) . .
C14 C15 C16 C11 1.0(12) . .
C12 C11 C16 C15 0.1(11) . .
C10 C11 C16 C15 179.1(7) . .
N1 C18 C19 N2 0.6(10) . .
N2 C20 C21 C21 64.8(13) . 2_756
N3 C22 C23 N4 -1.9(11) . .
N4 C25 C26 C26 -55.8(13) . 2_665
O1 C27 C28 F3 100.7(9) . .
O2 C27 C28 F3 -79.5(10) . .
O1 C27 C28 F1 -18.3(12) . .
O2 C27 C28 F1 161.6(9) . .
O1 C27 C28 F2 -140.2(9) . .
O2 C27 C28 F2 39.7(11) . .
O4 C29 C30 F6 -137.4(8) . .
O3 C29 C30 F6 42.7(10) . .
O4 C29 C30 F4 -18.1(10) . .
O3 C29 C30 F4 162.0(7) . .
O4 C29 C30 F5 101.1(9) . .
O3 C29 C30 F5 -78.8(9) . .
O6 C31 C32 F7 63.7(11) . .
O5 C31 C32 F7 -120.5(10) . .
O6 C31 C32 F9 -67.0(10) . .
O5 C31 C32 F9 108.7(8) . .
O6 C31 C32 F8 179.6(7) . .
O5 C31 C32 F8 -4.6(10) . .
O6 C31 C32 F7' 28.6(18) . .
O5 C31 C32 F7' -155.7(16) . .
O7 C33 C34 F12 93.6(16) . .
O8 C33 C34 F12 -87.3(16) . .
O7 C33 C34 F10 -57.5(13) . .
O8 C33 C34 F10 121.6(11) . .
O7 C33 C34 F12' 55(2) . .
O8 C33 C34 F12' -126.4(19) . .
O7 C33 C34 F11 -168.5(10) . .
O8 C33 C34 F11 10.5(13) . .
N2 C17 N1 C18 -0.8(8) . .
N2 C17 N1 Ag4 -175.9(5) . .
C19 C18 N1 C17 0.1(9) . .
C19 C18 N1 Ag4 174.9(6) . .
N1 C17 N2 C19 1.1(8) . .
N1 C17 N2 C20 -179.2(6) . .
C18 C19 N2 C17 -1.0(9) . .
C18 C19 N2 C20 179.3(7) . .
C21 C20 N2 C17 -115.4(8) . .
C21 C20 N2 C19 64.2(11) . .
N4 C24 N3 C22 0.0(9) . .
N4 C24 N3 Ag2 179.9(5) . .
C23 C22 N3 C24 1.2(10) . .
C23 C22 N3 Ag2 -178.7(6) . .
N3 C24 N4 C23 -1.2(9) . .
N3 C24 N4 C25 -174.4(7) . .
C22 C23 N4 C24 1.9(10) . .
C22 C23 N4 C25 175.0(8) . .
C26 C25 N4 C24 97.5(10) . .
C26 C25 N4 C23 -74.4(11) . .
O2 C27 O1 Ag3 -5.7(11) . .
C28 C27 O1 Ag3 174.1(5) . .
O1 C27 O2 Ag1 -24.6(11) . .
C28 C27 O2 Ag1 155.6(5) . .
O4 C29 O3 Ag3 -9.5(12) . .
C30 C29 O3 Ag3 170.4(5) . .
O3 C29 O4 Ag1 -2.0(13) . .
C30 C29 O4 Ag1 178.1(5) . .
O6 C31 O5 Ag6 -14.7(11) . .
C32 C31 O5 Ag6 170.2(5) . .
O5 C31 O6 Ag5 -7.8(12) . .
C32 C31 O6 Ag5 167.3(5) . .
O8 C33 O7 Ag6 -17.7(13) . .
C34 C33 O7 Ag6 161.2(6) . .
O7 C33 O8 Ag5 -4.5(12) . .
C34 C33 O8 Ag5 176.6(6) . .
F9 C32 F7 F7' 35(3) . .
F8 C32 F7 F7' 144(3) . .
C31 C32 F7 F7' -94(3) . .
F9 C32 F7' F7 -149(3) . .
F8 C32 F7' F7 -46(3) . .
C31 C32 F7' F7 100(2) . .
F10 C34 F12 F12' 38(3) . .
F11 C34 F12 F12' 138(2) . .
C33 C34 F12 F12' -107(2) . .
F10 C34 F12' F12 -151(2) . .
F11 C34 F12' F12 -48(3) . .
C33 C34 F12' F12 88(3) . .
C27 O2 Ag1 O4 109.6(6) . .
C27 O2 Ag1 C1 -128.8(6) . 2_656
C27 O2 Ag1 C1 3.0(7) . .
C27 O2 Ag1 Ag2 -28.6(6) . .
C27 O2 Ag1 Ag3 30.9(6) . .
C27 O2 Ag1 Ag2 -177.5(4) . 2_656
C27 O2 Ag1 Ag1 -57.5(7) . 2_656
C29 O4 Ag1 O2 -67.3(7) . .
C29 O4 Ag1 C1 165.5(6) . 2_656
C29 O4 Ag1 C1 55.8(7) . .
C29 O4 Ag1 Ag2 31.3(8) . .
C29 O4 Ag1 Ag3 8.8(6) . .
C29 O4 Ag1 Ag2 145.7(7) . 2_656
C29 O4 Ag1 Ag1 104.5(6) . 2_656
C2 C1 Ag1 O2 131.1(5) . .
Ag2 C1 Ag1 O2 -50.4(3) . .
Ag1 C1 Ag1 O2 -138.4(2) 2_656 .
Ag3 C1 Ag1 O2 36.3(3) . .
C2 C1 Ag1 O4 25.8(6) . .
Ag2 C1 Ag1 O4 -155.7(2) . .
Ag1 C1 Ag1 O4 116.3(2) 2_656 .
Ag3 C1 Ag1 O4 -69.1(2) . .
C2 C1 Ag1 C1 -90.5(6) . 2_656
Ag2 C1 Ag1 C1 88.0(2) . 2_656
Ag1 C1 Ag1 C1 0.0 2_656 2_656
Ag3 C1 Ag1 C1 174.6(3) . 2_656
C2 C1 Ag1 Ag2 -178.5(7) . .
Ag1 C1 Ag1 Ag2 -88.0(2) 2_656 .
Ag3 C1 Ag1 Ag2 86.7(2) . .
C2 C1 Ag1 Ag3 94.8(6) . .
Ag2 C1 Ag1 Ag3 -86.7(2) . .
Ag1 C1 Ag1 Ag3 -174.6(3) 2_656 .
C2 C1 Ag1 Ag2 -48.6(6) . 2_656
Ag2 C1 Ag1 Ag2 129.89(16) . 2_656
Ag1 C1 Ag1 Ag2 41.90(15) 2_656 2_656
Ag3 C1 Ag1 Ag2 -143.45(13) . 2_656
C2 C1 Ag1 Ag1 -90.5(6) . 2_656
Ag2 C1 Ag1 Ag1 88.0(2) . 2_656
Ag3 C1 Ag1 Ag1 174.6(3) . 2_656
C2 C1 Ag2 N3 163(3) . .
Ag1 C1 Ag2 N3 68(2) 2_656 .
Ag3 C1 Ag2 N3 -82.1(19) . .
Ag1 C1 Ag2 N3 -9(2) . .
C2 C1 Ag2 Ag1 172(4) . .
Ag1 C1 Ag2 Ag1 76.81(17) 2_656 .
Ag3 C1 Ag2 Ag1 -73.55(17) . .
C2 C1 Ag2 Ag3 -115(4) . .
Ag1 C1 Ag2 Ag3 150.4(3) 2_656 .
Ag1 C1 Ag2 Ag3 73.55(17) . .
C2 C1 Ag2 Ag1 95(4) . 2_656
Ag3 C1 Ag2 Ag1 -150.4(3) . 2_656
Ag1 C1 Ag2 Ag1 -76.81(17) . 2_656
C24 N3 Ag2 C1 102.5(19) . .
C22 N3 Ag2 C1 -78(2) . .
C24 N3 Ag2 Ag1 94.6(6) . .
C22 N3 Ag2 Ag1 -85.5(8) . .
C24 N3 Ag2 Ag3 26.2(7) . .
C22 N3 Ag2 Ag3 -153.9(7) . .
C24 N3 Ag2 Ag1 165.4(5) . 2_656
C22 N3 Ag2 Ag1 -14.7(8) . 2_656
O2 Ag1 Ag2 C1 138.5(3) . .
O4 Ag1 Ag2 C1 36.9(3) . .
C1 Ag1 Ag2 C1 -101.0(3) 2_656 .
Ag3 Ag1 Ag2 C1 62.7(2) . .
Ag2 Ag1 Ag2 C1 -60.2(2) 2_656 .
Ag1 Ag1 Ag2 C1 -60.2(2) 2_656 .
O2 Ag1 Ag2 N3 -42.8(3) . .
O4 Ag1 Ag2 N3 -144.4(3) . .
C1 Ag1 Ag2 N3 77.8(3) 2_656 .
C1 Ag1 Ag2 N3 178.7(3) . .
Ag3 Ag1 Ag2 N3 -118.6(2) . .
Ag2 Ag1 Ag2 N3 118.5(2) 2_656 .
Ag1 Ag1 Ag2 N3 118.5(2) 2_656 .
O2 Ag1 Ag2 Ag3 75.75(16) . .
O4 Ag1 Ag2 Ag3 -25.8(2) . .
C1 Ag1 Ag2 Ag3 -163.67(18) 2_656 .
C1 Ag1 Ag2 Ag3 -62.7(2) . .
Ag2 Ag1 Ag2 Ag3 -122.94(3) 2_656 .
Ag1 Ag1 Ag2 Ag3 -122.94(3) 2_656 .
O2 Ag1 Ag2 Ag1 -161.31(16) . 2_656
O4 Ag1 Ag2 Ag1 97.1(2) . 2_656
C1 Ag1 Ag2 Ag1 -40.74(18) 2_656 2_656
C1 Ag1 Ag2 Ag1 60.2(2) . 2_656
Ag3 Ag1 Ag2 Ag1 122.94(3) . 2_656
Ag2 Ag1 Ag2 Ag1 0.0 2_656 2_656
C27 O1 Ag3 O3 -55.4(6) . .
C27 O1 Ag3 C1 69.0(6) . .
C27 O1 Ag3 C9 -163.1(6) . .
C27 O1 Ag3 Ag1 22.5(6) . .
C27 O1 Ag3 Ag2 83.3(6) . .
C27 O1 Ag3 Ag4 158.5(5) . .
C29 O3 Ag3 O1 89.3(6) . .
C29 O3 Ag3 C1 -39.0(6) . .
C29 O3 Ag3 C9 -166.7(6) . .
C29 O3 Ag3 Ag1 11.7(6) . .
C29 O3 Ag3 Ag2 -1.6(7) . .
C29 O3 Ag3 Ag4 -122.1(6) . .
C2 C1 Ag3 O1 -168.4(5) . .
Ag2 C1 Ag3 O1 20.4(3) . .
Ag1 C1 Ag3 O1 -49.1(7) 2_656 .
Ag1 C1 Ag3 O1 -59.0(2) . .
C2 C1 Ag3 O3 -43.0(5) . .
Ag2 C1 Ag3 O3 145.7(2) . .
Ag1 C1 Ag3 O3 76.3(7) 2_656 .
Ag1 C1 Ag3 O3 66.4(2) . .
C2 C1 Ag3 C9 75.1(5) . .
Ag2 C1 Ag3 C9 -96.1(3) . .
Ag1 C1 Ag3 C9 -165.6(6) 2_656 .
Ag1 C1 Ag3 C9 -175.50(19) . .
C2 C1 Ag3 Ag1 -109.4(5) . .
Ag2 C1 Ag3 Ag1 79.4(2) . .
Ag1 C1 Ag3 Ag1 9.9(5) 2_656 .
C2 C1 Ag3 Ag2 171.2(6) . .
Ag1 C1 Ag3 Ag2 -69.5(6) 2_656 .
Ag1 C1 Ag3 Ag2 -79.4(2) . .
C2 C1 Ag3 Ag4 71.0(5) . .
Ag2 C1 Ag3 Ag4 -100.22(19) . .
Ag1 C1 Ag3 Ag4 -169.7(7) 2_656 .
Ag1 C1 Ag3 Ag4 -179.60(16) . .
C10 C9 Ag3 O1 42.9(5) . .
Ag4 C9 Ag3 O1 -131.4(2) . .
Ag5 C9 Ag3 O1 149.0(3) . .
Ag6 C9 Ag3 O1 -45.4(3) 2_666 .
C10 C9 Ag3 O3 -70.6(5) . .
Ag4 C9 Ag3 O3 115.1(2) . .
Ag5 C9 Ag3 O3 35.5(3) . .
Ag6 C9 Ag3 O3 -158.9(2) 2_666 .
C10 C9 Ag3 C1 168.5(5) . .
Ag4 C9 Ag3 C1 -5.7(3) . .
Ag5 C9 Ag3 C1 -85.4(3) . .
Ag6 C9 Ag3 C1 80.2(3) 2_666 .
C10 C9 Ag3 Ag1 125.7(16) . .
Ag4 C9 Ag3 Ag1 -48.5(19) . .
Ag5 C9 Ag3 Ag1 -128.2(16) . .
Ag6 C9 Ag3 Ag1 37.4(19) 2_666 .
C10 C9 Ag3 Ag2 119.7(5) . .
Ag4 C9 Ag3 Ag2 -54.5(2) . .
Ag5 C9 Ag3 Ag2 -134.14(19) . .
Ag6 C9 Ag3 Ag2 31.4(3) 2_666 .
C10 C9 Ag3 Ag4 174.2(6) . .
Ag5 C9 Ag3 Ag4 -79.6(3) . .
Ag6 C9 Ag3 Ag4 86.0(2) 2_666 .
O2 Ag1 Ag3 O1 -19.8(2) . .
O4 Ag1 Ag3 O1 -120.0(2) . .
C1 Ag1 Ag3 O1 116.8(4) 2_656 .
C1 Ag1 Ag3 O1 128.8(3) . .
Ag2 Ag1 Ag3 O1 77.36(16) . .
Ag2 Ag1 Ag3 O1 -179.75(17) 2_656 .
Ag1 Ag1 Ag3 O1 124.69(17) 2_656 .
O2 Ag1 Ag3 O3 92.6(2) . .
O4 Ag1 Ag3 O3 -7.6(2) . .
C1 Ag1 Ag3 O3 -130.8(4) 2_656 .
C1 Ag1 Ag3 O3 -118.8(3) . .
Ag2 Ag1 Ag3 O3 -170.23(15) . .
Ag2 Ag1 Ag3 O3 -67.34(16) 2_656 .
Ag1 Ag1 Ag3 O3 -122.90(15) 2_656 .
O2 Ag1 Ag3 C1 -148.6(3) . .
O4 Ag1 Ag3 C1 111.3(3) . .
C1 Ag1 Ag3 C1 -12.0(6) 2_656 .
Ag2 Ag1 Ag3 C1 -51.4(2) . .
Ag2 Ag1 Ag3 C1 51.5(2) 2_656 .
Ag1 Ag1 Ag3 C1 -4.1(2) 2_656 .
O2 Ag1 Ag3 C9 -103.5(18) . .
O4 Ag1 Ag3 C9 156.4(18) . .
C1 Ag1 Ag3 C9 33.2(18) 2_656 .
C1 Ag1 Ag3 C9 45.1(18) . .
Ag2 Ag1 Ag3 C9 -6.3(18) . .
Ag2 Ag1 Ag3 C9 96.6(18) 2_656 .
Ag1 Ag1 Ag3 C9 41.1(18) 2_656 .
O2 Ag1 Ag3 Ag2 -97.21(16) . .
O4 Ag1 Ag3 Ag2 162.68(17) . .
C1 Ag1 Ag3 Ag2 39.4(4) 2_656 .
C1 Ag1 Ag3 Ag2 51.4(2) . .
Ag2 Ag1 Ag3 Ag2 102.89(3) 2_656 .
Ag1 Ag1 Ag3 Ag2 47.33(2) 2_656 .
O2 Ag1 Ag3 Ag4 -148.07(16) . .
O4 Ag1 Ag3 Ag4 111.81(17) . .
C1 Ag1 Ag3 Ag4 -11.4(4) 2_656 .
C1 Ag1 Ag3 Ag4 0.5(2) . .
Ag2 Ag1 Ag3 Ag4 -50.87(3) . .
Ag2 Ag1 Ag3 Ag4 52.02(5) 2_656 .
Ag1 Ag1 Ag3 Ag4 -3.54(5) 2_656 .
C1 Ag2 Ag3 O1 -161.1(3) . .
N3 Ag2 Ag3 O1 9.2(3) . .
Ag1 Ag2 Ag3 O1 -88.85(15) . .
Ag1 Ag2 Ag3 O1 -137.74(15) 2_656 .
C1 Ag2 Ag3 O3 -56.9(3) . .
N3 Ag2 Ag3 O3 113.4(3) . .
Ag1 Ag2 Ag3 O3 15.3(2) . .
Ag1 Ag2 Ag3 O3 -33.6(2) 2_656 .
N3 Ag2 Ag3 C1 170.3(3) . .
Ag1 Ag2 Ag3 C1 72.2(2) . .
Ag1 Ag2 Ag3 C1 23.3(2) 2_656 .
C1 Ag2 Ag3 C9 107.1(3) . .
N3 Ag2 Ag3 C9 -82.6(3) . .
Ag1 Ag2 Ag3 C9 179.33(19) . .
Ag1 Ag2 Ag3 C9 130.44(19) 2_656 .
C1 Ag2 Ag3 Ag1 -72.2(2) . .
N3 Ag2 Ag3 Ag1 98.1(2) . .
Ag1 Ag2 Ag3 Ag1 -48.89(3) 2_656 .
C1 Ag2 Ag3 Ag4 72.8(2) . .
N3 Ag2 Ag3 Ag4 -116.9(2) . .
Ag1 Ag2 Ag3 Ag4 145.02(3) . .
Ag1 Ag2 Ag3 Ag4 96.13(2) 2_656 .
C10 C9 Ag4 N1 42(17) . .
Ag5 C9 Ag4 N1 -139(14) . .
Ag6 C9 Ag4 N1 16(14) 2_666 .
Ag3 C9 Ag4 N1 110(14) . .
C10 C9 Ag4 Ag5 -179(100) . .
Ag6 C9 Ag4 Ag5 154.9(3) 2_666 .
Ag3 C9 Ag4 Ag5 -110.9(2) . .
C10 C9 Ag4 Ag3 -68(5) . .
Ag5 C9 Ag4 Ag3 110.9(2) . .
Ag6 C9 Ag4 Ag3 -94.2(2) 2_666 .
C10 C9 Ag4 Ag6 26(5) . 2_666
Ag5 C9 Ag4 Ag6 -154.9(3) . 2_666
Ag3 C9 Ag4 Ag6 94.2(2) . 2_666
C10 C9 Ag4 Ag6 117(5) . .
Ag5 C9 Ag4 Ag6 -64.05(13) . .
Ag6 C9 Ag4 Ag6 90.86(17) 2_666 .
Ag3 C9 Ag4 Ag6 -174.9(2) . .
C17 N1 Ag4 C9 -23(14) . .
C18 N1 Ag4 C9 163(14) . .
C17 N1 Ag4 Ag5 -161.1(5) . .
C18 N1 Ag4 Ag5 24.8(7) . .
C17 N1 Ag4 Ag3 86.7(6) . .
C18 N1 Ag4 Ag3 -87.3(7) . .
C17 N1 Ag4 Ag6 -7.0(6) . 2_666
C18 N1 Ag4 Ag6 179.0(6) . 2_666
C17 N1 Ag4 Ag6 -97.2(5) . .
C18 N1 Ag4 Ag6 88.8(6) . .
O1 Ag3 Ag4 C9 63.0(3) . .
O3 Ag3 Ag4 C9 -81.1(3) . .
C1 Ag3 Ag4 C9 174.8(3) . .
Ag1 Ag3 Ag4 C9 174.4(2) . .
Ag2 Ag3 Ag4 C9 132.2(2) . .
O1 Ag3 Ag4 N1 -115.8(3) . .
O3 Ag3 Ag4 N1 100.1(3) . .
C1 Ag3 Ag4 N1 -4.0(3) . .
C9 Ag3 Ag4 N1 -178.8(3) . .
Ag1 Ag3 Ag4 N1 -4.4(2) . .
Ag2 Ag3 Ag4 N1 -46.6(2) . .
O1 Ag3 Ag4 Ag5 111.27(19) . .
O3 Ag3 Ag4 Ag5 -32.87(16) . .
C1 Ag3 Ag4 Ag5 -136.93(18) . .
C9 Ag3 Ag4 Ag5 48.3(2) . .
Ag1 Ag3 Ag4 Ag5 -137.38(3) . .
Ag2 Ag3 Ag4 Ag5 -179.55(2) . .
O1 Ag3 Ag4 Ag6 8.64(19) . 2_666
O3 Ag3 Ag4 Ag6 -135.50(16) . 2_666
C1 Ag3 Ag4 Ag6 120.44(18) . 2_666
C9 Ag3 Ag4 Ag6 -54.4(2) . 2_666
Ag1 Ag3 Ag4 Ag6 119.98(4) . 2_666
Ag2 Ag3 Ag4 Ag6 77.81(2) . 2_666
O1 Ag3 Ag4 Ag6 68.51(19) . .
O3 Ag3 Ag4 Ag6 -75.63(16) . .
C1 Ag3 Ag4 Ag6 -179.69(18) . .
C9 Ag3 Ag4 Ag6 5.5(2) . .
Ag1 Ag3 Ag4 Ag6 179.86(3) . .
Ag2 Ag3 Ag4 Ag6 137.68(3) . .
C33 O8 Ag5 O1W -159.5(6) . .
C33 O8 Ag5 C9 78.1(6) . .
C33 O8 Ag5 O6 -61.6(6) . .
C33 O8 Ag5 Ag6 15.9(6) . .
C33 O8 Ag5 Ag4 82.4(6) . .
C10 C9 Ag5 O8 -174.1(4) . .
Ag4 C9 Ag5 O8 6.0(3) . .
Ag6 C9 Ag5 O8 -61.6(8) 2_666 .
Ag3 C9 Ag5 O8 85.5(3) . .
C10 C9 Ag5 O1W 64.7(6) . .
Ag4 C9 Ag5 O1W -115.2(3) . .
Ag6 C9 Ag5 O1W 177.2(7) 2_666 .
Ag3 C9 Ag5 O1W -35.7(4) . .
C10 C9 Ag5 O6 -37.5(5) . .
Ag4 C9 Ag5 O6 142.6(2) . .
Ag6 C9 Ag5 O6 75.0(7) 2_666 .
Ag3 C9 Ag5 O6 -137.9(2) . .
C10 C9 Ag5 Ag6 -105.1(5) . .
Ag4 C9 Ag5 Ag6 75.01(16) . .
Ag6 C9 Ag5 Ag6 7.4(6) 2_666 .
Ag3 C9 Ag5 Ag6 154.5(3) . .
C10 C9 Ag5 Ag4 179.9(6) . .
Ag6 C9 Ag5 Ag4 -67.6(7) 2_666 .
Ag3 C9 Ag5 Ag4 79.5(3) . .
C31 O6 Ag5 O8 100.3(6) . .
C31 O6 Ag5 O1W -154.0(7) . .
C31 O6 Ag5 C9 -43.6(7) . .
C31 O6 Ag5 Ag6 18.9(6) . .
C31 O6 Ag5 Ag4 3.8(8) . .
C9 Ag4 Ag5 O8 -175.0(3) . .
N1 Ag4 Ag5 O8 4.2(3) . .
Ag3 Ag4 Ag5 O8 135.58(16) . .
Ag6 Ag4 Ag5 O8 -155.69(16) 2_666 .
Ag6 Ag4 Ag5 O8 -88.76(16) . .
C9 Ag4 Ag5 O1W 84.5(4) . .
N1 Ag4 Ag5 O1W -96.4(4) . .
Ag3 Ag4 Ag5 O1W 35.0(3) . .
Ag6 Ag4 Ag5 O1W 103.7(3) 2_666 .
Ag6 Ag4 Ag5 O1W 170.7(3) . .
N1 Ag4 Ag5 C9 179.1(3) . .
Ag3 Ag4 Ag5 C9 -49.5(2) . .
Ag6 Ag4 Ag5 C9 19.3(2) 2_666 .
Ag6 Ag4 Ag5 C9 86.2(2) . .
C9 Ag4 Ag5 O6 -69.9(3) . .
N1 Ag4 Ag5 O6 109.3(3) . .
Ag3 Ag4 Ag5 O6 -119.3(3) . .
Ag6 Ag4 Ag5 O6 -50.6(3) 2_666 .
Ag6 Ag4 Ag5 O6 16.3(3) . .
C9 Ag4 Ag5 Ag6 -86.2(2) . .
N1 Ag4 Ag5 Ag6 92.9(2) . .
Ag3 Ag4 Ag5 Ag6 -135.66(3) . .
Ag6 Ag4 Ag5 Ag6 -66.93(3) 2_666 .
C33 O7 Ag6 O5 100.0(7) . .
C33 O7 Ag6 C9 -119.4(7) . 2_666
C33 O7 Ag6 C10 -112.6(7) . 2_666
C33 O7 Ag6 Ag5 22.5(7) . .
C33 O7 Ag6 Ag4 175.1(5) . 2_666
C33 O7 Ag6 Ag4 -34.8(7) . .
C31 O5 Ag6 O7 -51.5(6) . .
C31 O5 Ag6 C9 158.5(6) . 2_666
C31 O5 Ag6 C10 175.6(5) . 2_666
C31 O5 Ag6 Ag5 21.8(6) . .
C31 O5 Ag6 Ag4 141.4(6) . 2_666
C31 O5 Ag6 Ag4 50.6(7) . .
O8 Ag5 Ag6 O7 -14.1(2) . .
O1W Ag5 Ag6 O7 138.9(11) . .
C9 Ag5 Ag6 O7 -143.9(2) . .
O6 Ag5 Ag6 O7 94.0(2) . .
Ag4 Ag5 Ag6 O7 -95.60(18) . .
O8 Ag5 Ag6 O5 -123.0(2) . .
O1W Ag5 Ag6 O5 30.0(11) . .
C9 Ag5 Ag6 O5 107.2(2) . .
O6 Ag5 Ag6 O5 -14.9(2) . .
Ag4 Ag5 Ag6 O5 155.49(15) . .
O8 Ag5 Ag6 C9 124.9(3) . 2_666
O1W Ag5 Ag6 C9 -82.1(11) . 2_666
C9 Ag5 Ag6 C9 -4.9(4) . 2_666
O6 Ag5 Ag6 C9 -127.0(3) . 2_666
Ag4 Ag5 Ag6 C9 43.4(2) . 2_666
O8 Ag5 Ag6 C10 84.1(3) . 2_666
O1W Ag5 Ag6 C10 -122.9(11) . 2_666
C9 Ag5 Ag6 C10 -45.6(3) . 2_666
O6 Ag5 Ag6 C10 -167.8(3) . 2_666
Ag4 Ag5 Ag6 C10 2.6(3) . 2_666
O8 Ag5 Ag6 Ag4 172.24(17) . 2_666
O1W Ag5 Ag6 Ag4 -34.8(11) . 2_666
C9 Ag5 Ag6 Ag4 42.46(18) . 2_666
O6 Ag5 Ag6 Ag4 -79.66(15) . 2_666
Ag4 Ag5 Ag6 Ag4 90.74(3) . 2_666
O8 Ag5 Ag6 Ag4 81.50(17) . .
O1W Ag5 Ag6 Ag4 -125.5(11) . .
C9 Ag5 Ag6 Ag4 -48.28(18) . .
O6 Ag5 Ag6 Ag4 -170.40(15) . .
C9 Ag4 Ag6 O7 134.2(3) . .
N1 Ag4 Ag6 O7 -46.9(3) . .
Ag5 Ag4 Ag6 O7 75.51(16) . .
Ag3 Ag4 Ag6 O7 129.41(16) . .
Ag6 Ag4 Ag6 O7 -173.59(16) 2_666 .
C9 Ag4 Ag6 O5 24.2(3) . .
N1 Ag4 Ag6 O5 -156.9(3) . .
Ag5 Ag4 Ag6 O5 -34.5(2) . .
Ag3 Ag4 Ag6 O5 19.4(2) . .
Ag6 Ag4 Ag6 O5 76.4(2) 2_666 .
C9 Ag4 Ag6 C9 -92.9(3) . 2_666
N1 Ag4 Ag6 C9 86.0(3) . 2_666
Ag5 Ag4 Ag6 C9 -151.60(18) . 2_666
Ag3 Ag4 Ag6 C9 -97.71(18) . 2_666
Ag6 Ag4 Ag6 C9 -40.71(17) 2_666 2_666
C9 Ag4 Ag6 C10 -119.5(3) . 2_666
N1 Ag4 Ag6 C10 59.4(3) . 2_666
Ag5 Ag4 Ag6 C10 -178.16(17) . 2_666
Ag3 Ag4 Ag6 C10 -124.27(17) . 2_666
Ag6 Ag4 Ag6 C10 -67.26(17) 2_666 2_666
C9 Ag4 Ag6 Ag5 58.7(2) . .
N1 Ag4 Ag6 Ag5 -122.4(2) . .
Ag3 Ag4 Ag6 Ag5 53.89(3) . .
Ag6 Ag4 Ag6 Ag5 110.90(3) 2_666 .
C9 Ag4 Ag6 Ag4 -52.2(2) . 2_666
N1 Ag4 Ag6 Ag4 126.7(2) . 2_666
Ag5 Ag4 Ag6 Ag4 -110.90(3) . 2_666
Ag3 Ag4 Ag6 Ag4 -57.01(3) . 2_666
Ag6 Ag4 Ag6 Ag4 0.0 2_666 2_666
